data_7122853
loop_
_publ_author_name
'Lohrman, Jessica A.'
'Deng, Chun-Lin'
'Shear, Trevor A.'
'Zakharov, Lev'
'Haley, Michael M.'
'Johnson, Darren'

_publ_section_title
;
 Methanesulfonyl-Polarized Halogen Bonding Enables Strong Halide
 Recognition in an Arylethynyl Anion Receptor
;
_journal_name_full 'Chemical Communications'
_journal_paper_doi 10.1039/C8CC09251F
_journal_year 2019
_chemical_formula_sum 'C24 H20 Cl I2 N O5 S2'
_chemical_formula_weight 755.78
_space_group_crystal_system triclinic
_space_group_IT_number 2
_space_group_name_Hall '-P 1'
_space_group_name_H-M_alt 'P -1'
_symmetry_space_group_name_Hall '-P 1'
_symmetry_space_group_name_H-M 'P -1'
_atom_sites_solution_hydrogens geom
_audit_creation_method SHELXL-2014/7
_audit_update_record
;
2018-09-16 deposited with the CCDC.
2019-01-16 downloaded from the CCDC.
;
_cell_angle_alpha 79.501(15)
_cell_angle_beta 89.107(15)
_cell_angle_gamma 85.63(2)
_cell_formula_units_Z 2
_cell_length_a 5.057(3)
_cell_length_b 15.197(9)
_cell_length_c 17.789(11)
_cell_measurement_reflns_used 1410
_cell_measurement_temperature 173(2)
_cell_measurement_theta_max 130.062
_cell_measurement_theta_min 5.051
_cell_volume 1340.3(14)
_computing_cell_refinement 'Bruker SAINT'
_computing_data_collection 'Bruker APEX2'
_computing_data_reduction 'Bruker SAINT'
_computing_molecular_graphics 'Bruker SHELXTL'
_computing_publication_material 'Bruker SHELXTL'
_computing_structure_refinement 'SHELXL-2014/7 (Sheldrick, 2014)'
_computing_structure_solution 'SHELXS-97 (Sheldrick 2008)'
_diffrn_ambient_temperature 173(2)
_diffrn_measured_fraction_theta_full 0.966
_diffrn_measured_fraction_theta_max 0.966
_diffrn_measurement_device_type 'Bruker Apex II CCD'
_diffrn_measurement_method '\f and \w scans'
_diffrn_radiation_type CuK\a
_diffrn_radiation_wavelength 1.54178
_diffrn_reflns_av_R_equivalents 0.1041
_diffrn_reflns_av_unetI/netI 0.1422
_diffrn_reflns_Laue_measured_fraction_full 0.966
_diffrn_reflns_Laue_measured_fraction_max 0.966
_diffrn_reflns_limit_h_max 6
_diffrn_reflns_limit_h_min -6
_diffrn_reflns_limit_k_max 18
_diffrn_reflns_limit_k_min -15
_diffrn_reflns_limit_l_max 21
_diffrn_reflns_limit_l_min -21
_diffrn_reflns_number 14065
_diffrn_reflns_point_group_measured_fraction_full 0.966
_diffrn_reflns_point_group_measured_fraction_max 0.966
_diffrn_reflns_theta_full 67.081
_diffrn_reflns_theta_max 67.081
_diffrn_reflns_theta_min 2.526
_diffrn_source 'Incoatec I\mS'
_exptl_absorpt_coefficient_mu 21.106
_exptl_absorpt_correction_T_max 0.7528
_exptl_absorpt_correction_T_min 0.4651
_exptl_absorpt_correction_type multi-scan
_exptl_absorpt_process_details SADABS
_exptl_crystal_colour colorless
_exptl_crystal_density_diffrn 1.873
_exptl_crystal_description needle
_exptl_crystal_F_000 732
_exptl_crystal_size_max 0.040
_exptl_crystal_size_mid 0.005
_exptl_crystal_size_min 0.005
_refine_diff_density_max 0.917
_refine_diff_density_min -1.294
_refine_diff_density_rms 0.176
_refine_ls_extinction_method none
_refine_ls_goodness_of_fit_ref 1.062
_refine_ls_hydrogen_treatment constr
_refine_ls_matrix_type full
_refine_ls_number_parameters 319
_refine_ls_number_reflns 4611
_refine_ls_number_restraints 0
_refine_ls_restrained_S_all 1.062
_refine_ls_R_factor_all 0.1023
_refine_ls_R_factor_gt 0.0681
_refine_ls_shift/su_max 0.000
_refine_ls_shift/su_mean 0.000
_refine_ls_structure_factor_coef Fsqd
_refine_ls_weighting_details 'w=1/[\s^2^(Fo^2^)+4.1267P] where P=(Fo^2^+2Fc^2^)/3'
_refine_ls_weighting_scheme calc
_refine_ls_wR_factor_gt 0.1670
_refine_ls_wR_factor_ref 0.1913
_reflns_Friedel_coverage 0.000
_reflns_number_gt 3119
_reflns_number_total 4611
_reflns_threshold_expression 'I > 2\s(I)'
_cod_data_source_file c8cc09251f2.cif
_cod_data_source_block cu_dwjr237_0m_a
_cod_database_code 7122853
_shelx_shelxl_version_number 2014/7
_shelx_space_group_comment
;
The symmetry employed for this shelxl refinement is uniquely defined
by the following loop, which should always be used as a source of
symmetry information in preference to the above space-group names.
They are only intended as comments.
;
_shelx_estimated_absorpt_t_min 0.486
_shelx_estimated_absorpt_t_max 0.902

loop_
_space_group_symop_operation_xyz
'x, y, z'
'-x, -y, -z'

loop_
_atom_site_label
_atom_site_type_symbol
_atom_site_fract_x
_atom_site_fract_y
_atom_site_fract_z
_atom_site_U_iso_or_equiv
_atom_site_adp_type
_atom_site_occupancy
_atom_site_site_symmetry_order
_atom_site_calc_flag
_atom_site_refinement_flags_posn
_atom_site_refinement_flags_adp
_atom_site_refinement_flags_occupancy
I1 I -0.09489(18) 0.56642(5) 0.59288(5) 0.0514(3) Uani 1 1 d . . .
I2 I 0.99428(16) 0.95397(5) 0.82920(5) 0.0452(3) Uani 1 1 d . . .
S1 S -0.7840(6) 0.2342(2) 0.76524(17) 0.0411(7) Uani 1 1 d . . .
S2 S 1.3237(6) 0.8125(2) 0.50814(18) 0.0482(8) Uani 1 1 d . . .
Cl1 Cl 0.5000 0.5000 0.0000 0.0639(14) Uani 1 2 d S . P
Cl2 Cl 1.0000 1.0000 0.0000 0.0716(15) Uani 1 2 d S . P
O1 O -0.9434(17) 0.2638(6) 0.8233(6) 0.053(2) Uani 1 1 d . . .
O2 O -0.908(2) 0.1964(7) 0.7092(6) 0.064(3) Uani 1 1 d . . .
O3 O 1.5964(18) 0.8293(9) 0.4984(6) 0.072(3) Uani 1 1 d . . .
O4 O 1.254(2) 0.7225(7) 0.5183(6) 0.068(3) Uani 1 1 d . . .
N1 N 0.1217(18) 0.6796(7) 0.9423(6) 0.039(2) Uani 1 1 d . . .
C1 C 0.3114(19) 0.7255(7) 0.9027(7) 0.033(2) Uani 1 1 d . . .
H1B H 0.3953 0.7689 0.9242 0.039 Uiso 1 1 calc R U .
C2 C 0.3841(19) 0.7101(7) 0.8319(6) 0.029(2) Uani 1 1 d . . .
C3 C 0.259(2) 0.6449(7) 0.7997(7) 0.033(2) Uani 1 1 d . . .
H3B H 0.3107 0.6323 0.7509 0.040 Uiso 1 1 calc R U .
C4 C 0.061(2) 0.6000(7) 0.8417(7) 0.034(2) Uani 1 1 d . . .
C5 C 0.003(2) 0.6176(7) 0.9136(6) 0.034(2) Uani 1 1 d . . .
H5A H -0.1261 0.5846 0.9437 0.041 Uiso 1 1 calc R U .
C6 C 0.057(3) 0.6933(9) 1.0204(7) 0.048(3) Uani 1 1 d . . .
H6A H 0.1602 0.7408 1.0329 0.072 Uiso 1 1 calc R U .
H6B H -0.1326 0.7109 1.0238 0.072 Uiso 1 1 calc R U .
H6C H 0.1007 0.6374 1.0565 0.072 Uiso 1 1 calc R U .
C7 C -0.081(2) 0.5401(8) 0.8075(7) 0.039(3) Uani 1 1 d . . .
C8 C -0.200(2) 0.4968(8) 0.7736(7) 0.041(3) Uani 1 1 d . . .
C9 C -0.339(2) 0.4445(7) 0.7272(7) 0.037(3) Uani 1 1 d . . .
C10 C -0.314(2) 0.4603(7) 0.6489(7) 0.041(3) Uani 1 1 d . . .
C11 C -0.436(2) 0.4094(8) 0.6027(7) 0.042(3) Uani 1 1 d . . .
H11A H -0.4196 0.4215 0.5486 0.050 Uiso 1 1 calc R U .
C12 C -0.584(2) 0.3396(8) 0.6405(7) 0.043(3) Uani 1 1 d . . .
H12A H -0.6627 0.3019 0.6116 0.052 Uiso 1 1 calc R U .
C13 C -0.615(2) 0.3251(8) 0.7187(7) 0.037(3) Uani 1 1 d . . .
C14 C -0.494(2) 0.3779(8) 0.7631(8) 0.047(3) Uani 1 1 d . . .
H14A H -0.5172 0.3681 0.8170 0.057 Uiso 1 1 calc R U .
C15 C -0.534(3) 0.1566(9) 0.8103(9) 0.055(3) Uani 1 1 d . . .
H15A H -0.4469 0.1824 0.8492 0.082 Uiso 1 1 calc R U .
H15B H -0.6122 0.1015 0.8346 0.082 Uiso 1 1 calc R U .
H15C H -0.4024 0.1428 0.7722 0.082 Uiso 1 1 calc R U .
C16 C 0.584(2) 0.7602(7) 0.7880(7) 0.036(3) Uani 1 1 d . . .
C17 C 0.750(2) 0.8006(7) 0.7493(6) 0.034(2) Uani 1 1 d . . .
C18 C 0.945(2) 0.8460(7) 0.7022(7) 0.033(2) Uani 1 1 d . . .
C19 C 1.069(2) 0.9169(8) 0.7220(6) 0.035(2) Uani 1 1 d . . .
C20 C 1.259(2) 0.9593(8) 0.6748(7) 0.043(3) Uani 1 1 d . . .
H20A H 1.3428 1.0078 0.6888 0.052 Uiso 1 1 calc R U .
C21 C 1.327(3) 0.9305(9) 0.6074(7) 0.049(3) Uani 1 1 d . . .
H21A H 1.4527 0.9606 0.5738 0.059 Uiso 1 1 calc R U .
C22 C 1.212(2) 0.8582(8) 0.5888(7) 0.040(3) Uani 1 1 d . . .
C23 C 1.017(2) 0.8161(7) 0.6357(7) 0.037(3) Uani 1 1 d . . .
H23A H 0.9345 0.7673 0.6218 0.044 Uiso 1 1 calc R U .
C24 C 1.147(3) 0.8753(10) 0.4308(8) 0.062(4) Uani 1 1 d . . .
H24A H 1.1942 0.9377 0.4233 0.093 Uiso 1 1 calc R U .
H24B H 1.1921 0.8505 0.3847 0.093 Uiso 1 1 calc R U .
H24C H 0.9569 0.8731 0.4410 0.093 Uiso 1 1 calc R U .
O1S O 0.520(2) 0.8646(7) 0.9996(6) 0.061(3) Uani 1 1 d . . .

loop_
_atom_site_aniso_label
_atom_site_aniso_U_11
_atom_site_aniso_U_22
_atom_site_aniso_U_33
_atom_site_aniso_U_23
_atom_site_aniso_U_13
_atom_site_aniso_U_12
I1 0.0683(6) 0.0415(5) 0.0467(5) -0.0090(4) 0.0127(4) -0.0183(4)
I2 0.0539(5) 0.0387(4) 0.0463(5) -0.0139(4) 0.0076(3) -0.0114(3)
S1 0.0429(16) 0.0448(16) 0.0397(16) -0.0131(13) 0.0045(12) -0.0173(13)
S2 0.0484(17) 0.0605(19) 0.0368(17) -0.0104(15) 0.0123(13) -0.0086(14)
Cl1 0.041(2) 0.056(3) 0.080(4) 0.025(3) 0.011(2) -0.0073(19)
Cl2 0.058(3) 0.099(4) 0.072(4) -0.052(3) 0.011(2) -0.016(3)
O1 0.049(5) 0.052(5) 0.066(6) -0.024(5) 0.016(4) -0.018(4)
O2 0.085(7) 0.067(6) 0.050(6) -0.021(5) 0.001(5) -0.041(6)
O3 0.042(5) 0.123(10) 0.056(6) -0.028(7) 0.011(4) -0.012(6)
O4 0.092(8) 0.054(6) 0.062(7) -0.019(5) 0.029(6) -0.010(5)
N1 0.036(5) 0.041(5) 0.037(5) -0.005(4) 0.005(4) 0.000(4)
C1 0.025(5) 0.034(6) 0.043(7) -0.011(5) 0.001(4) -0.014(4)
C2 0.023(5) 0.030(5) 0.035(6) -0.005(5) 0.000(4) -0.005(4)
C3 0.039(6) 0.031(5) 0.032(6) -0.011(5) 0.001(4) -0.005(4)
C4 0.030(6) 0.032(6) 0.042(7) -0.008(5) -0.002(4) -0.013(4)
C5 0.036(6) 0.036(6) 0.035(6) -0.011(5) -0.010(5) -0.016(5)
C6 0.059(8) 0.063(8) 0.025(6) -0.016(6) 0.009(5) -0.012(6)
C7 0.033(6) 0.033(6) 0.051(8) -0.004(6) 0.003(5) -0.010(5)
C8 0.047(7) 0.035(6) 0.041(7) -0.004(6) 0.005(5) -0.008(5)
C9 0.035(6) 0.029(5) 0.047(7) -0.009(5) 0.008(5) -0.007(4)
C10 0.049(7) 0.022(5) 0.046(7) 0.008(5) 0.015(5) -0.008(5)
C11 0.054(7) 0.046(7) 0.029(6) -0.011(5) 0.009(5) -0.015(6)
C12 0.057(8) 0.036(6) 0.043(7) -0.022(6) -0.009(5) -0.011(5)
C13 0.036(6) 0.044(6) 0.034(6) -0.013(5) 0.003(5) -0.011(5)
C14 0.049(7) 0.045(7) 0.049(8) -0.016(6) 0.006(6) 0.003(6)
C15 0.049(8) 0.042(7) 0.073(10) -0.013(7) 0.006(7) -0.002(6)
C16 0.042(6) 0.028(5) 0.041(7) -0.013(5) 0.008(5) -0.007(5)
C17 0.040(6) 0.037(6) 0.024(6) -0.009(5) 0.001(5) -0.002(5)
C18 0.031(6) 0.026(5) 0.042(7) -0.005(5) 0.015(4) -0.010(4)
C19 0.039(6) 0.041(6) 0.021(5) 0.005(5) 0.005(4) -0.006(5)
C20 0.052(7) 0.036(6) 0.040(7) 0.006(5) 0.003(5) -0.031(5)
C21 0.051(7) 0.059(8) 0.038(7) -0.004(6) 0.006(5) -0.023(6)
C22 0.039(6) 0.039(6) 0.039(7) 0.000(5) 0.014(5) -0.009(5)
C23 0.040(6) 0.030(6) 0.044(7) -0.012(5) -0.005(5) -0.010(5)
C24 0.077(10) 0.069(9) 0.039(8) -0.002(7) 0.002(7) -0.029(8)
O1S 0.078(7) 0.057(6) 0.053(6) -0.013(5) -0.003(5) -0.026(5)

loop_
_atom_type_symbol
_atom_type_description
_atom_type_scat_dispersion_real
_atom_type_scat_dispersion_imag
_atom_type_scat_source
C C 0.0181 0.0091 'International Tables Vol C Tables 4.2.6.8 and 6.1.1.4'
H H 0.0000 0.0000 'International Tables Vol C Tables 4.2.6.8 and 6.1.1.4'
N N 0.0311 0.0180 'International Tables Vol C Tables 4.2.6.8 and 6.1.1.4'
O O 0.0492 0.0322 'International Tables Vol C Tables 4.2.6.8 and 6.1.1.4'
S S 0.3331 0.5567 'International Tables Vol C Tables 4.2.6.8 and 6.1.1.4'
Cl Cl 0.3639 0.7018 'International Tables Vol C Tables 4.2.6.8 and 6.1.1.4'
I I -0.3257 6.8362 'International Tables Vol C Tables 4.2.6.8 and 6.1.1.4'

loop_
_geom_angle_atom_site_label_1
_geom_angle_atom_site_label_2
_geom_angle_atom_site_label_3
_geom_angle
O2 S1 O1 118.5(6)
O2 S1 C13 108.3(6)
O1 S1 C13 107.9(6)
O2 S1 C15 109.0(7)
O1 S1 C15 107.6(7)
C13 S1 C15 104.7(6)
O4 S2 O3 118.5(7)
O4 S2 C24 108.7(7)
O3 S2 C24 108.5(7)
O4 S2 C22 108.5(6)
O3 S2 C22 106.3(6)
C24 S2 C22 105.6(7)
C5 N1 C1 120.9(10)
C5 N1 C6 119.4(10)
C1 N1 C6 119.6(10)
N1 C1 C2 120.4(10)
N1 C1 H1B 119.8
C2 C1 H1B 119.8
C1 C2 C3 119.9(9)
C1 C2 C16 121.0(10)
C3 C2 C16 119.1(10)
C4 C3 C2 118.1(10)
C4 C3 H3B 121.0
C2 C3 H3B 121.0
C5 C4 C3 118.6(10)
C5 C4 C7 122.7(10)
C3 C4 C7 118.6(11)
N1 C5 C4 122.0(10)
N1 C5 H5A 119.0
C4 C5 H5A 119.0
N1 C6 H6A 109.5
N1 C6 H6B 109.5
H6A C6 H6B 109.5
N1 C6 H6C 109.5
H6A C6 H6C 109.5
H6B C6 H6C 109.5
C8 C7 C4 174.0(13)
C7 C8 C9 176.7(13)
C10 C9 C14 120.0(11)
C10 C9 C8 120.7(10)
C14 C9 C8 119.3(11)
C9 C10 C11 122.4(10)
C9 C10 I1 120.4(9)
C11 C10 I1 117.2(8)
C12 C11 C10 116.7(11)
C12 C11 H11A 121.6
C10 C11 H11A 121.6
C13 C12 C11 121.1(11)
C13 C12 H12A 119.5
C11 C12 H12A 119.5
C12 C13 C14 120.8(11)
C12 C13 S1 120.4(9)
C14 C13 S1 118.6(9)
C9 C14 C13 118.9(12)
C9 C14 H14A 120.5
C13 C14 H14A 120.5
S1 C15 H15A 109.5
S1 C15 H15B 109.5
H15A C15 H15B 109.5
S1 C15 H15C 109.5
H15A C15 H15C 109.5
H15B C15 H15C 109.5
C17 C16 C2 177.7(12)
C16 C17 C18 178.2(12)
C23 C18 C19 119.5(9)
C23 C18 C17 118.0(10)
C19 C18 C17 122.5(10)
C20 C19 C18 120.9(11)
C20 C19 I2 118.8(9)
C18 C19 I2 120.1(8)
C21 C20 C19 119.5(11)
C21 C20 H20A 120.2
C19 C20 H20A 120.2
C22 C21 C20 119.9(11)
C22 C21 H21A 120.0
C20 C21 H21A 120.0
C21 C22 C23 120.7(12)
C21 C22 S2 120.5(9)
C23 C22 S2 118.8(9)
C18 C23 C22 119.4(10)
C18 C23 H23A 120.3
C22 C23 H23A 120.3
S2 C24 H24A 109.5
S2 C24 H24B 109.5
H24A C24 H24B 109.5
S2 C24 H24C 109.5
H24A C24 H24C 109.5
H24B C24 H24C 109.5

loop_
_geom_bond_atom_site_label_1
_geom_bond_atom_site_label_2
_geom_bond_distance
I1 C10 2.116(10)
I2 C19 2.106(12)
S1 O2 1.414(10)
S1 O1 1.417(10)
S1 C13 1.750(11)
S1 C15 1.760(14)
S2 O4 1.419(11)
S2 O3 1.424(10)
S2 C24 1.739(15)
S2 C22 1.771(13)
N1 C5 1.336(14)
N1 C1 1.343(14)
N1 C6 1.469(15)
C1 C2 1.362(16)
C1 H1B 0.9500
C2 C3 1.422(15)
C2 C16 1.445(14)
C3 C4 1.389(15)
C3 H3B 0.9500
C4 C5 1.377(16)
C4 C7 1.424(16)
C5 H5A 0.9500
C6 H6A 0.9800
C6 H6B 0.9800
C6 H6C 0.9800
C7 C8 1.170(17)
C8 C9 1.467(17)
C9 C10 1.374(17)
C9 C14 1.384(16)
C10 C11 1.405(17)
C11 C12 1.406(17)
C11 H11A 0.9500
C12 C13 1.377(17)
C12 H12A 0.9500
C13 C14 1.402(17)
C14 H14A 0.9500
C15 H15A 0.9800
C15 H15B 0.9800
C15 H15C 0.9800
C16 C17 1.208(15)
C17 C18 1.421(14)
C18 C23 1.377(16)
C18 C19 1.387(16)
C19 C20 1.385(15)
C20 C21 1.380(18)
C20 H20A 0.9500
C21 C22 1.373(17)
C21 H21A 0.9500
C22 C23 1.400(15)
C23 H23A 0.9500
C24 H24A 0.9800
C24 H24B 0.9800
C24 H24C 0.9800

loop_
_geom_hbond_atom_site_label_D
_geom_hbond_atom_site_label_H
_geom_hbond_atom_site_label_A
_geom_hbond_distance_DH
_geom_hbond_distance_HA
_geom_hbond_distance_DA
_geom_hbond_angle_DHA
_geom_hbond_site_symmetry_A
C1 H1B O1S 0.95 2.28 3.206(15) 165.5 .
C5 H5A Cl1 0.95 2.46 3.404(11) 169.8 1_456
C15 H15B I2 0.98 3.12 4.002(13) 149.9 1_345
C23 H23A I1 0.95 3.20 4.085(11) 155.6 1_655
C24 H24B O2 0.98 2.46 3.186(17) 131.0 2_566
C24 H24C O3 0.98 2.17 3.096(17) 158.2 1_455

loop_
_geom_torsion_atom_site_label_1
_geom_torsion_atom_site_label_2
_geom_torsion_atom_site_label_3
_geom_torsion_atom_site_label_4
_geom_torsion
C5 N1 C1 C2 0.6(16)
C6 N1 C1 C2 176.4(11)
N1 C1 C2 C3 -0.2(16)
N1 C1 C2 C16 178.8(10)
C1 C2 C3 C4 1.5(15)
C16 C2 C3 C4 -177.5(10)
C2 C3 C4 C5 -3.1(16)
C2 C3 C4 C7 174.7(10)
C1 N1 C5 C4 -2.4(16)
C6 N1 C5 C4 -178.1(11)
C3 C4 C5 N1 3.6(17)
C7 C4 C5 N1 -174.1(11)
C14 C9 C10 C11 -1.6(18)
C8 C9 C10 C11 177.5(11)
C14 C9 C10 I1 176.7(9)
C8 C9 C10 I1 -4.2(15)
C9 C10 C11 C12 -1.0(18)
I1 C10 C11 C12 -179.3(9)
C10 C11 C12 C13 2.8(18)
C11 C12 C13 C14 -2.0(19)
C11 C12 C13 S1 -176.5(10)
O2 S1 C13 C12 -10.4(12)
O1 S1 C13 C12 -139.9(10)
C15 S1 C13 C12 105.8(11)
O2 S1 C13 C14 175.0(10)
O1 S1 C13 C14 45.6(11)
C15 S1 C13 C14 -68.8(11)
C10 C9 C14 C13 2.3(17)
C8 C9 C14 C13 -176.7(11)
C12 C13 C14 C9 -0.6(18)
S1 C13 C14 C9 174.0(9)
C23 C18 C19 C20 1.4(17)
C17 C18 C19 C20 179.7(11)
C23 C18 C19 I2 -172.9(8)
C17 C18 C19 I2 5.4(15)
C18 C19 C20 C21 0.0(18)
I2 C19 C20 C21 174.4(10)
C19 C20 C21 C22 -2(2)
C20 C21 C22 C23 3(2)
C20 C21 C22 S2 -172.9(10)
O4 S2 C22 C21 157.5(11)
O3 S2 C22 C21 29.1(13)
C24 S2 C22 C21 -86.1(12)
O4 S2 C22 C23 -18.7(12)
O3 S2 C22 C23 -147.1(10)
C24 S2 C22 C23 97.7(11)
C19 C18 C23 C22 -0.4(17)
C17 C18 C23 C22 -178.8(11)
C21 C22 C23 C18 -1.9(18)
S2 C22 C23 C18 174.3(9)
